data_2311821
loop_
_publ_author_name
'Nguyen, Hien'
'Nguyen Bich, Ngan'
'Dang, Tung T.'
'Van Meervelt, Luc'

_publ_section_title
;
 Stacking patterns of thieno[3,2-b]thiophenes functionalized by sequential
 palladium-catalyzed Suzuki and Heck cross-coupling reactions.
;
_journal_coeditor_code LG3143
_journal_issue 'Pt 9'
_journal_name_full 'Acta crystallographica. Section C, Structural chemistry'
_journal_page_first 895
_journal_page_last 899
_journal_paper_doi 10.1107/S2053229614018683
_journal_volume 70
_journal_year 2014
_chemical_formula_iupac 'C28 H22 Br2 S2'
_chemical_formula_moiety 'C28 H22 Br2 S2'
_chemical_formula_sum 'C28 H22 Br2 S2'
_chemical_formula_weight 582.40
_chemical_name_systematic 3,6-Dibromo-5-(4-<i>tert</i>-butylstyryl)2-(naphthalen-1-yl)thieno[3,2-<i>b</i>]thiophene
_space_group_crystal_system monoclinic
_space_group_IT_number 14
_space_group_name_Hall '-P 2ybc'
_space_group_name_H-M_alt 'P 1 21/c 1'
_atom_sites_solution_hydrogens geom
_atom_sites_solution_primary direct
_atom_sites_solution_secondary difmap
_audit_creation_method
;
Olex2 1.2
(compiled 2013.11.15 svn.r2834 for OlexSys, GUI svn.r4720)
;
_cell_angle_alpha 90.00
_cell_angle_beta 96.677(3)
_cell_angle_gamma 90.00
_cell_formula_units_Z 4
_cell_length_a 8.3316(3)
_cell_length_b 16.1749(6)
_cell_length_c 18.1333(6)
_cell_measurement_reflns_used 12479
_cell_measurement_temperature 100(2)
_cell_measurement_theta_max 28.9480
_cell_measurement_theta_min 3.0910
_cell_volume 2427.12(15)
_computing_cell_refinement
;
CrysAlisPro, Version 1.171.36.28 (Agilent, 2012)
;
_computing_data_collection
;
CrysAlisPro, Version 1.171.36.28 (Agilent, 2012)
;
_computing_data_reduction
;
CrysAlisPro, Version 1.171.36.28 (Agilent, 2012)
;
_computing_molecular_graphics 'Olex2 (Dolomanov <i>et al.</i>, 2009)'
_computing_publication_material 'Olex2 (Dolomanov <i>et al.</i>, 2009)'
_computing_structure_refinement 'XL (Sheldrick, 2008)'
_computing_structure_solution 'SHELXS-97 (Sheldrick, 2008)'
_diffrn_ambient_temperature 100.15
_diffrn_detector_area_resol_mean 15.9631
_diffrn_measured_fraction_theta_full 0.999
_diffrn_measured_fraction_theta_max 0.999
_diffrn_measurement_device_type
;
Agilent SuperNova diffractometer (Single source at offset, Eos detector)
;
_diffrn_measurement_method '\w scans'
_diffrn_radiation_monochromator mirror
_diffrn_radiation_type MoK\a
_diffrn_radiation_wavelength 0.71073
_diffrn_reflns_av_R_equivalents 0.0297
_diffrn_reflns_limit_h_max 10
_diffrn_reflns_limit_h_min -10
_diffrn_reflns_limit_k_max 20
_diffrn_reflns_limit_k_min -20
_diffrn_reflns_limit_l_max 22
_diffrn_reflns_limit_l_min -22
_diffrn_reflns_number 25300
_diffrn_reflns_theta_full 25.00
_diffrn_reflns_theta_max 26.37
_diffrn_reflns_theta_min 2.76
_exptl_absorpt_coefficient_mu 3.527
_exptl_absorpt_correction_T_max 1.00000
_exptl_absorpt_correction_T_min 0.68076
_exptl_absorpt_correction_type multi-scan
_exptl_absorpt_process_details
;
(CrysAlisPro; Agilent, 2012)
;
_exptl_crystal_colour orange
_exptl_crystal_density_diffrn 1.594
_exptl_crystal_density_method 'not measured'
_exptl_crystal_description prism
_exptl_crystal_F_000 1168
_exptl_crystal_size_max 0.3
_exptl_crystal_size_mid 0.15
_exptl_crystal_size_min 0.15
_refine_diff_density_max 0.425
_refine_diff_density_min -0.265
_refine_ls_extinction_method none
_refine_ls_goodness_of_fit_ref 1.038
_refine_ls_hydrogen_treatment constr
_refine_ls_matrix_type full
_refine_ls_number_parameters 292
_refine_ls_number_reflns 4962
_refine_ls_number_restraints 0
_refine_ls_restrained_S_all 1.038
_refine_ls_R_factor_all 0.0265
_refine_ls_R_factor_gt 0.0216
_refine_ls_shift/su_max 0.002
_refine_ls_shift/su_mean 0.000
_refine_ls_structure_factor_coef Fsqd
_refine_ls_weighting_details 'calc w=1/[\s^2^(Fo^2^)+(0.0190P)^2^+1.8507P] where P=(Fo^2^+2Fc^2^)/3'
_refine_ls_weighting_scheme calc
_refine_ls_wR_factor_gt 0.0484
_refine_ls_wR_factor_ref 0.0506
_reflns_number_gt 4491
_reflns_number_total 4962
_reflns_threshold_expression >2sigma(I)
_cod_data_source_file lg3143sup1.cif
_cod_data_source_block I
_cod_original_cell_volume 2427.13(15)
_cod_original_sg_symbol_H-M 'P 21/c'
_cod_database_code 2311821

loop_
_space_group_symop_id
_space_group_symop_operation_xyz
1 'x, y, z'
2 '-x, y+1/2, -z+1/2'
3 '-x, -y, -z'
4 'x, -y-1/2, z-1/2'

loop_
_atom_site_type_symbol
_atom_site_label
_atom_site_fract_x
_atom_site_fract_y
_atom_site_fract_z
_atom_site_U_iso_or_equiv
_atom_site_adp_type
_atom_site_calc_flag
_atom_site_occupancy
S S1 0.00853(5) 0.96982(3) 0.68447(2) 0.01444(10) Uani d 1
C C2 0.0013(2) 0.91490(12) 0.60029(10) 0.0155(4) Uani d 1
C C3 0.1292(2) 0.93567(11) 0.56283(10) 0.0147(4) Uani d 1
C C4 0.2305(2) 0.99653(11) 0.59933(10) 0.0137(4) Uani d 1
C C5 0.1812(2) 1.02135(11) 0.66578(10) 0.0136(4) Uani d 1
S S6 0.40170(5) 1.04792(3) 0.58019(2) 0.01574(10) Uani d 1
C C7 0.4082(2) 1.10340(11) 0.66312(10) 0.0147(4) Uani d 1
C C8 0.2845(2) 1.08156(11) 0.70254(10) 0.0140(4) Uani d 1
Br Br9 0.16772(2) 0.890916(11) 0.470787(10) 0.01708(5) Uani d 1
Br Br10 0.26100(2) 1.123191(12) 0.797833(10) 0.01786(6) Uani d 1
C C11 -0.1291(2) 0.85885(12) 0.57696(10) 0.0170(4) Uani d 1
H H11 -0.1181 0.8254 0.5348 0.020 Uiso calc 1
C C12 -0.2641(2) 0.84965(12) 0.60935(10) 0.0171(4) Uani d 1
H H12 -0.2750 0.8836 0.6512 0.021 Uiso calc 1
C C13 -0.3968(2) 0.79259(12) 0.58677(10) 0.0167(4) Uani d 1
C C14 -0.5332(2) 0.79350(12) 0.62447(10) 0.0174(4) Uani d 1
H H14 -0.5410 0.8334 0.6623 0.021 Uiso calc 1
C C15 -0.6577(2) 0.73751(12) 0.60799(10) 0.0186(4) Uani d 1
H H15 -0.7488 0.7397 0.6350 0.022 Uiso calc 1
C C16 -0.6528(2) 0.67819(12) 0.55286(10) 0.0169(4) Uani d 1
C C17 -0.5183(2) 0.67923(14) 0.51340(11) 0.0247(5) Uani d 1
H H17 -0.5128 0.6407 0.4742 0.030 Uiso calc 1
C C18 -0.3934(2) 0.73456(13) 0.52972(11) 0.0239(4) Uani d 1
H H18 -0.3038 0.7333 0.5018 0.029 Uiso calc 1
C C19 -0.7904(2) 0.61567(12) 0.53462(10) 0.0188(4) Uani d 1
C C20 -0.9133(3) 0.65201(15) 0.47382(13) 0.0353(6) Uani d 1
H H20A -0.9998 0.6118 0.4605 0.053 Uiso calc 1
H H20B -0.8593 0.6647 0.4299 0.053 Uiso calc 1
H H20C -0.9594 0.7028 0.4921 0.053 Uiso calc 1
C C21 -0.8750(3) 0.59631(16) 0.60343(12) 0.0348(6) Uani d 1
H H21A -0.9546 0.5523 0.5916 0.052 Uiso calc 1
H H21B -0.9297 0.6461 0.6186 0.052 Uiso calc 1
H H21C -0.7946 0.5783 0.6440 0.052 Uiso calc 1
C C22 -0.7260(3) 0.53419(13) 0.50670(13) 0.0306(5) Uani d 1
H H22A -0.6376 0.5140 0.5425 0.046 Uiso calc 1
H H22B -0.6861 0.5433 0.4586 0.046 Uiso calc 1
H H22C -0.8131 0.4932 0.5011 0.046 Uiso calc 1
C C23 0.5400(2) 1.16410(12) 0.68043(10) 0.0150(4) Uani d 1
C C24 0.6970(2) 1.13650(12) 0.69203(10) 0.0178(4) Uani d 1
H H24 0.7178 1.0788 0.6905 0.021 Uiso calc 1
C C25 0.8273(2) 1.19146(13) 0.70602(10) 0.0208(4) Uani d 1
H H25 0.9347 1.1709 0.7142 0.025 Uiso calc 1
C C26 0.7993(2) 1.27443(13) 0.70781(10) 0.0210(4) Uani d 1
H H26 0.8879 1.3114 0.7173 0.025 Uiso calc 1
C C27 0.6397(2) 1.30641(12) 0.69573(10) 0.0189(4) Uani d 1
C C28 0.6092(3) 1.39219(13) 0.69696(11) 0.0238(4) Uani d 1
H H28 0.6974 1.4296 0.7051 0.029 Uiso calc 1
C C29 0.4560(3) 1.42220(13) 0.68672(11) 0.0273(5) Uani d 1
H H29 0.4378 1.4801 0.6887 0.033 Uiso calc 1
C C30 0.3238(3) 1.36753(13) 0.67316(11) 0.0248(4) Uani d 1
H H30 0.2169 1.3889 0.6658 0.030 Uiso calc 1
C C31 0.3483(2) 1.28412(12) 0.67051(10) 0.0194(4) Uani d 1
H H31 0.2583 1.2481 0.6607 0.023 Uiso calc 1
C C32 0.5070(2) 1.25076(12) 0.68225(10) 0.0160(4) Uani d 1

loop_
_atom_site_aniso_label
_atom_site_aniso_U_11
_atom_site_aniso_U_22
_atom_site_aniso_U_33
_atom_site_aniso_U_12
_atom_site_aniso_U_13
_atom_site_aniso_U_23
S1 0.0126(2) 0.0167(2) 0.0141(2) -0.00241(17) 0.00161(17) -0.00025(17)
C2 0.0162(9) 0.0146(9) 0.0147(9) -0.0008(7) -0.0022(7) 0.0011(7)
C3 0.0160(9) 0.0143(9) 0.0135(9) 0.0010(7) -0.0002(7) -0.0002(7)
C4 0.0129(9) 0.0130(9) 0.0151(9) -0.0007(7) 0.0006(7) 0.0010(7)
C5 0.0121(9) 0.0142(9) 0.0144(9) -0.0004(7) 0.0007(7) 0.0023(7)
S6 0.0153(2) 0.0176(2) 0.0148(2) -0.00484(18) 0.00368(17) -0.00338(17)
C7 0.0150(9) 0.0137(9) 0.0148(9) 0.0001(7) -0.0007(7) -0.0010(7)
C8 0.0142(9) 0.0147(9) 0.0127(8) 0.0023(7) 0.0004(7) -0.0012(7)
Br9 0.01942(10) 0.01777(10) 0.01416(9) -0.00291(7) 0.00246(7) -0.00312(7)
Br10 0.01814(10) 0.02115(10) 0.01455(10) -0.00166(7) 0.00306(7) -0.00452(7)
C11 0.0170(9) 0.0174(10) 0.0157(9) -0.0030(8) -0.0012(7) -0.0006(7)
C12 0.0196(10) 0.0175(10) 0.0136(9) -0.0037(8) -0.0011(7) -0.0004(7)
C13 0.0153(9) 0.0189(10) 0.0153(9) -0.0028(8) -0.0014(7) 0.0032(7)
C14 0.0186(10) 0.0182(10) 0.0154(9) -0.0008(8) 0.0025(7) -0.0009(7)
C15 0.0158(9) 0.0215(10) 0.0190(10) -0.0024(8) 0.0043(7) 0.0019(8)
C16 0.0155(9) 0.0190(10) 0.0155(9) -0.0044(8) -0.0014(7) 0.0031(7)
C17 0.0256(11) 0.0303(12) 0.0191(10) -0.0100(9) 0.0060(8) -0.0090(9)
C18 0.0197(10) 0.0328(12) 0.0209(10) -0.0098(9) 0.0092(8) -0.0049(9)
C19 0.0175(9) 0.0211(10) 0.0176(9) -0.0082(8) 0.0017(8) 0.0011(8)
C20 0.0265(12) 0.0323(13) 0.0430(14) -0.0126(10) -0.0130(10) 0.0108(10)
C21 0.0349(13) 0.0426(14) 0.0286(12) -0.0226(11) 0.0116(10) -0.0054(10)
C22 0.0262(12) 0.0225(12) 0.0441(13) -0.0104(9) 0.0078(10) -0.0037(10)
C23 0.0169(9) 0.0177(10) 0.0106(8) -0.0034(7) 0.0022(7) -0.0020(7)
C24 0.0183(10) 0.0203(10) 0.0149(9) 0.0003(8) 0.0025(7) -0.0021(7)
C25 0.0143(9) 0.0287(11) 0.0191(9) -0.0010(8) 0.0009(8) -0.0030(8)
C26 0.0197(10) 0.0270(11) 0.0160(9) -0.0100(8) -0.0001(8) -0.0023(8)
C27 0.0244(10) 0.0201(10) 0.0119(9) -0.0047(8) 0.0005(8) -0.0017(7)
C28 0.0314(12) 0.0198(10) 0.0186(10) -0.0078(9) -0.0037(8) 0.0005(8)
C29 0.0415(13) 0.0159(10) 0.0225(11) -0.0004(9) -0.0048(9) 0.0004(8)
C30 0.0261(11) 0.0237(11) 0.0231(10) 0.0059(9) -0.0028(8) 0.0012(8)
C31 0.0214(10) 0.0196(10) 0.0165(9) -0.0004(8) -0.0003(8) 0.0000(7)
C32 0.0200(9) 0.0172(10) 0.0105(8) -0.0019(8) 0.0006(7) -0.0005(7)

loop_
_atom_type_symbol
_atom_type_description
_atom_type_scat_dispersion_real
_atom_type_scat_dispersion_imag
_atom_type_scat_source
C C 0.0033 0.0016 'International Tables Vol C Tables 4.2.6.8 and 6.1.1.4'
H H 0.0000 0.0000 'International Tables Vol C Tables 4.2.6.8 and 6.1.1.4'
S S 0.1246 0.1234 'International Tables Vol C Tables 4.2.6.8 and 6.1.1.4'
Br Br -0.2901 2.4595 'International Tables Vol C Tables 4.2.6.8 and 6.1.1.4'

loop_
_geom_angle_atom_site_label_1
_geom_angle_atom_site_label_2
_geom_angle_atom_site_label_3
_geom_angle
C5 S1 C2 91.06(9)
C3 C2 S1 110.85(14)
C3 C2 C11 127.75(17)
C11 C2 S1 121.37(14)
C2 C3 C4 113.34(16)
C2 C3 Br9 124.64(14)
C4 C3 Br9 122.01(13)
C3 C4 S6 135.04(14)
C5 C4 C3 112.97(16)
C5 C4 S6 111.99(14)
C4 C5 S1 111.76(14)
C4 C5 C8 112.68(16)
C8 C5 S1 135.55(14)
C4 S6 C7 91.04(9)
C8 C7 S6 111.56(14)
C8 C7 C23 130.29(17)
C23 C7 S6 118.15(13)
C5 C8 Br10 123.73(13)
C7 C8 C5 112.71(16)
C7 C8 Br10 123.48(14)
C2 C11 H11 117.1
C12 C11 C2 125.86(18)
C12 C11 H11 117.1
C11 C12 H12 116.7
C11 C12 C13 126.51(18)
C13 C12 H12 116.7
C14 C13 C12 119.31(17)
C14 C13 C18 117.22(17)
C18 C13 C12 123.45(17)
C13 C14 H14 119.3
C15 C14 C13 121.42(18)
C15 C14 H14 119.3
C14 C15 H15 119.2
C14 C15 C16 121.54(17)
C16 C15 H15 119.2
C15 C16 C17 116.90(17)
C15 C16 C19 121.71(17)
C17 C16 C19 121.37(17)
C16 C17 H17 119.1
C18 C17 C16 121.86(18)
C18 C17 H17 119.1
C13 C18 H18 119.5
C17 C18 C13 120.99(18)
C17 C18 H18 119.5
C20 C19 C16 108.79(16)
C20 C19 C21 109.38(18)
C21 C19 C16 111.17(16)
C22 C19 C16 110.88(16)
C22 C19 C20 108.83(18)
C22 C19 C21 107.75(17)
C19 C20 H20A 109.5
C19 C20 H20B 109.5
C19 C20 H20C 109.5
H20A C20 H20B 109.5
H20A C20 H20C 109.5
H20B C20 H20C 109.5
C19 C21 H21A 109.5
C19 C21 H21B 109.5
C19 C21 H21C 109.5
H21A C21 H21B 109.5
H21A C21 H21C 109.5
H21B C21 H21C 109.5
C19 C22 H22A 109.5
C19 C22 H22B 109.5
C19 C22 H22C 109.5
H22A C22 H22B 109.5
H22A C22 H22C 109.5
H22B C22 H22C 109.5
C24 C23 C7 119.10(17)
C24 C23 C32 119.78(17)
C32 C23 C7 121.08(17)
C23 C24 H24 119.2
C23 C24 C25 121.61(19)
C25 C24 H24 119.2
C24 C25 H25 120.1
C26 C25 C24 119.80(19)
C26 C25 H25 120.1
C25 C26 H26 119.5
C25 C26 C27 120.99(18)
C27 C26 H26 119.5
C26 C27 C32 119.37(18)
C28 C27 C26 121.53(18)
C28 C27 C32 119.10(19)
C27 C28 H28 119.4
C29 C28 C27 121.17(19)
C29 C28 H28 119.4
C28 C29 H29 119.9
C28 C29 C30 120.1(2)
C30 C29 H29 119.9
C29 C30 H30 119.7
C31 C30 C29 120.5(2)
C31 C30 H30 119.7
C30 C31 H31 119.7
C30 C31 C32 120.65(19)
C32 C31 H31 119.7
C27 C32 C23 118.45(17)
C31 C32 C23 123.13(17)
C31 C32 C27 118.42(18)

loop_
_geom_bond_atom_site_label_1
_geom_bond_atom_site_label_2
_geom_bond_distance
S1 C2 1.7612(18)
S1 C5 1.7297(18)
C2 C3 1.370(3)
C2 C11 1.440(3)
C3 C4 1.411(2)
C3 Br9 1.8809(18)
C4 C5 1.378(3)
C4 S6 1.7205(18)
C5 C8 1.414(3)
S6 C7 1.7467(18)
C7 C8 1.367(3)
C7 C23 1.479(3)
C8 Br10 1.8858(17)
C11 H11 0.9500
C11 C12 1.337(3)
C12 H12 0.9500
C12 C13 1.462(3)
C13 C14 1.393(3)
C13 C18 1.400(3)
C14 H14 0.9500
C14 C15 1.383(3)
C15 H15 0.9500
C15 C16 1.390(3)
C16 C17 1.398(3)
C16 C19 1.536(3)
C17 H17 0.9500
C17 C18 1.378(3)
C18 H18 0.9500
C19 C20 1.532(3)
C19 C21 1.535(3)
C19 C22 1.531(3)
C20 H20A 0.9800
C20 H20B 0.9800
C20 H20C 0.9800
C21 H21A 0.9800
C21 H21B 0.9800
C21 H21C 0.9800
C22 H22A 0.9800
C22 H22B 0.9800
C22 H22C 0.9800
C23 C24 1.375(3)
C23 C32 1.429(3)
C24 H24 0.9500
C24 C25 1.403(3)
C25 H25 0.9500
C25 C26 1.363(3)
C26 H26 0.9500
C26 C27 1.420(3)
C27 C28 1.411(3)
C27 C32 1.424(3)
C28 H28 0.9500
C28 C29 1.358(3)
C29 H29 0.9500
C29 C30 1.412(3)
C30 H30 0.9500
C30 C31 1.366(3)
C31 H31 0.9500
C31 C32 1.422(3)

loop_
_geom_torsion_atom_site_label_1
_geom_torsion_atom_site_label_2
_geom_torsion_atom_site_label_3
_geom_torsion_atom_site_label_4
_geom_torsion
S1 C2 C3 C4 -1.6(2)
S1 C2 C3 Br9 179.68(10)
S1 C2 C11 C12 8.7(3)
S1 C5 C8 C7 -179.54(16)
S1 C5 C8 Br10 3.5(3)
C2 S1 C5 C4 -0.83(14)
C2 S1 C5 C8 -179.7(2)
C2 C3 C4 C5 1.0(2)
C2 C3 C4 S6 -178.48(16)
C2 C11 C12 C13 -179.42(18)
C3 C2 C11 C12 -169.04(19)
C3 C4 C5 S1 0.1(2)
C3 C4 C5 C8 179.22(16)
C3 C4 S6 C7 179.9(2)
C4 C5 C8 C7 1.6(2)
C4 C5 C8 Br10 -175.38(13)
C4 S6 C7 C8 0.55(15)
C4 S6 C7 C23 -179.67(15)
C5 S1 C2 C3 1.41(15)
C5 S1 C2 C11 -176.66(16)
C5 C4 S6 C7 0.35(15)
S6 C4 C5 S1 179.71(9)
S6 C4 C5 C8 -1.1(2)
S6 C7 C8 C5 -1.3(2)
S6 C7 C8 Br10 175.67(10)
S6 C7 C23 C24 -64.6(2)
S6 C7 C23 C32 112.86(17)
C7 C23 C24 C25 177.69(17)
C7 C23 C32 C27 -177.02(16)
C7 C23 C32 C31 2.3(3)
C8 C7 C23 C24 115.1(2)
C8 C7 C23 C32 -67.4(3)
Br9 C3 C4 C5 179.76(13)
Br9 C3 C4 S6 0.2(3)
C11 C2 C3 C4 176.27(18)
C11 C2 C3 Br9 -2.4(3)
C11 C12 C13 C14 -176.89(19)
C11 C12 C13 C18 4.8(3)
C12 C13 C14 C15 -176.21(18)
C12 C13 C18 C17 176.4(2)
C13 C14 C15 C16 -0.4(3)
C14 C13 C18 C17 -1.9(3)
C14 C15 C16 C17 -1.8(3)
C14 C15 C16 C19 179.73(18)
C15 C16 C17 C18 2.1(3)
C15 C16 C19 C20 90.7(2)
C15 C16 C19 C21 -29.8(3)
C15 C16 C19 C22 -149.62(19)
C16 C17 C18 C13 -0.2(3)
C17 C16 C19 C20 -87.7(2)
C17 C16 C19 C21 151.8(2)
C17 C16 C19 C22 31.9(3)
C18 C13 C14 C15 2.2(3)
C19 C16 C17 C18 -179.42(19)
C23 C7 C8 C5 178.96(18)
C23 C7 C8 Br10 -4.1(3)
C23 C24 C25 C26 -0.4(3)
C24 C23 C32 C27 0.4(3)
C24 C23 C32 C31 179.74(17)
C24 C25 C26 C27 0.0(3)
C25 C26 C27 C28 -179.58(18)
C25 C26 C27 C32 0.6(3)
C26 C27 C28 C29 -178.76(18)
C26 C27 C32 C23 -0.8(3)
C26 C27 C32 C31 179.82(17)
C27 C28 C29 C30 -1.2(3)
C28 C27 C32 C23 179.38(17)
C28 C27 C32 C31 0.0(3)
C28 C29 C30 C31 0.3(3)
C29 C30 C31 C32 0.8(3)
C30 C31 C32 C23 179.75(18)
C30 C31 C32 C27 -0.9(3)
C32 C23 C24 C25 0.2(3)
C32 C27 C28 C29 1.0(3)
